data_1565387
loop_
_publ_author_name
'Zolotukhin, Alexey A.'
'Bubnov, Michael P.'
'Bogomyakov, Artem S.'
'Cherkasov, Anton V.'
'Fukin, Georgy'
'Cherkasov, Vladimir K.'

_publ_section_title
;
 Binuclear iminopyridine-bridged 3d late transition metal complexes with
 o-semiquinones
;
_journal_name_full 'Inorganica Chimica Acta'
_journal_page_first 119346
_journal_paper_doi 10.1016/j.ica.2019.119346
_journal_volume 502
_journal_year 2020
_chemical_formula_moiety 'C74 H94 Mn2 N4 O8, 2(C4 H10 O)'
_chemical_formula_sum 'C82 H114 Mn2 N4 O10'
_chemical_formula_weight 1425.65
_space_group_crystal_system monoclinic
_space_group_IT_number 14
_space_group_name_Hall '-P 2ybc'
_space_group_name_H-M_alt 'P 1 21/c 1'
_atom_sites_solution_hydrogens geom
_atom_sites_solution_primary dual
_atom_sites_solution_secondary difmap
_audit_creation_method SHELXL-2017/1
_cell_angle_alpha 90
_cell_angle_beta 102.49(2)
_cell_angle_gamma 90
_cell_formula_units_Z 2
_cell_length_a 12.695(4)
_cell_length_b 14.854(4)
_cell_length_c 21.447(3)
_cell_measurement_reflns_used 5658
_cell_measurement_temperature 100(2)
_cell_measurement_theta_max 30.712
_cell_measurement_theta_min 3.353
_cell_volume 3948.6(18)
_computing_cell_refinement 'CrysAlis Pro 1.171.37.35'
_computing_data_collection 'CrysAlis Pro 1.171.37.35'
_computing_data_reduction 'CrysAlis Pro 1.171.37.35'
_computing_structure_refinement 'SHELXL 2017/1'
_computing_structure_solution 'SHELXT 2014/5'
_diffrn_ambient_temperature 100(2)
_diffrn_measured_fraction_theta_full 0.997
_diffrn_measured_fraction_theta_max 0.994
_diffrn_measurement_device_type 'Xcalibur, EOS (CCD)'
_diffrn_measurement_method '\w scans'
_diffrn_radiation_source 'fine focus sealed tube'
_diffrn_radiation_type MoK\a
_diffrn_radiation_wavelength 0.71073
_diffrn_reflns_av_R_equivalents 0.1004
_diffrn_reflns_av_unetI/netI 0.1711
_diffrn_reflns_Laue_measured_fraction_full 0.997
_diffrn_reflns_Laue_measured_fraction_max 0.994
_diffrn_reflns_limit_h_max 16
_diffrn_reflns_limit_h_min -16
_diffrn_reflns_limit_k_max 19
_diffrn_reflns_limit_k_min -17
_diffrn_reflns_limit_l_max 27
_diffrn_reflns_limit_l_min -25
_diffrn_reflns_number 22424
_diffrn_reflns_point_group_measured_fraction_full 0.997
_diffrn_reflns_point_group_measured_fraction_max 0.994
_diffrn_reflns_theta_full 25.242
_diffrn_reflns_theta_max 27.556
_diffrn_reflns_theta_min 2.910
_exptl_absorpt_coefficient_mu 0.378
_exptl_absorpt_correction_T_max 0.974
_exptl_absorpt_correction_T_min 0.896
_exptl_absorpt_correction_type analytical
_exptl_absorpt_process_details
;
CrysAlis Pro 1.171.37.35. Analytical numeric absorption correction
using a multifaceted crystal model based on expressions
derived by R.C. Clark & J.S. Reid. Empirical absorption correction
using spherical harmonics, implemented in SCALE3 ABSPACK scaling algorithm.
;
_exptl_crystal_colour black
_exptl_crystal_density_diffrn 1.199
_exptl_crystal_description plate
_exptl_crystal_F_000 1528
_exptl_crystal_size_max 0.390
_exptl_crystal_size_mid 0.320
_exptl_crystal_size_min 0.080
_refine_diff_density_max 0.642
_refine_diff_density_min -0.568
_refine_diff_density_rms 0.085
_refine_ls_extinction_coef .
_refine_ls_extinction_method none
_refine_ls_goodness_of_fit_ref 1.000
_refine_ls_hydrogen_treatment constr
_refine_ls_matrix_type full
_refine_ls_number_parameters 456
_refine_ls_number_reflns 9063
_refine_ls_number_restraints 0
_refine_ls_restrained_S_all 1.000
_refine_ls_R_factor_all 0.1409
_refine_ls_R_factor_gt 0.0721
_refine_ls_shift/su_max 0.000
_refine_ls_shift/su_mean 0.000
_refine_ls_structure_factor_coef Fsqd
_refine_ls_weighting_details 'w=1/[\s^2^(Fo^2^)+(0.0120P)^2^] where P=(Fo^2^+2Fc^2^)/3'
_refine_ls_weighting_scheme calc
_refine_ls_wR_factor_gt 0.1042
_refine_ls_wR_factor_ref 0.1244
_reflns_Friedel_coverage 0.000
_reflns_Friedel_fraction_full .
_reflns_Friedel_fraction_max .
_reflns_number_gt 4914
_reflns_number_total 9063
_reflns_threshold_expression 'I > 2\s(I)'
_cod_data_source_file 1.cif
_cod_data_source_block mnnn
_cod_original_sg_symbol_H-M 'P 21/c'
_cod_database_code 1565387
_shelx_shelxl_version_number 2017/1
_shelx_space_group_comment
;
The symmetry employed for this shelxl refinement is uniquely defined
by the following loop, which should always be used as a source of
symmetry information in preference to the above space-group names.
They are only intended as comments.
;
_shelx_estimated_absorpt_t_min 0.867
_shelx_estimated_absorpt_t_max 0.970

loop_
_space_group_symop_operation_xyz
'x, y, z'
'-x, y+1/2, -z+1/2'
'-x, -y, -z'
'x, -y-1/2, z-1/2'

loop_
_atom_site_label
_atom_site_type_symbol
_atom_site_fract_x
_atom_site_fract_y
_atom_site_fract_z
_atom_site_U_iso_or_equiv
_atom_site_adp_type
_atom_site_occupancy
_atom_site_site_symmetry_order
_atom_site_calc_flag
_atom_site_refinement_flags_posn
_atom_site_refinement_flags_adp
_atom_site_refinement_flags_occupancy
_atom_site_disorder_assembly
_atom_site_disorder_group
Mn1 Mn 0.50938(4) 0.36184(3) 0.30828(2) 0.01415(13) Uani 1 1 d . . . . .
O1 O 0.66919(18) 0.35260(14) 0.36372(10) 0.0167(5) Uani 1 1 d . . . . .
O2 O 0.61320(18) 0.34328(14) 0.24067(11) 0.0169(5) Uani 1 1 d . . . . .
O3 O 0.38699(18) 0.27655(14) 0.25461(10) 0.0151(5) Uani 1 1 d . . . . .
O4 O 0.44630(18) 0.29082(14) 0.37787(10) 0.0174(6) Uani 1 1 d . . . . .
N1 N 0.4428(2) 0.47134(17) 0.23831(13) 0.0166(7) Uani 1 1 d . . . . .
N2 N 0.4824(2) 0.49100(18) 0.36664(13) 0.0165(7) Uani 1 1 d . . . . .
C1 C 0.7466(3) 0.3468(2) 0.33452(16) 0.0149(8) Uani 1 1 d . . . . .
C2 C 0.7146(3) 0.3458(2) 0.26400(16) 0.0126(7) Uani 1 1 d . . . . .
C3 C 0.7954(3) 0.3473(2) 0.22595(16) 0.0185(8) Uani 1 1 d . . . . .
C4 C 0.9005(3) 0.3415(3) 0.25913(18) 0.0296(10) Uani 1 1 d . . . . .
H4A H 0.955863 0.340552 0.235599 0.036 Uiso 1 1 calc R U . . .
C5 C 0.9310(3) 0.3367(3) 0.32708(18) 0.0292(10) Uani 1 1 d . . . . .
H5A H 1.005386 0.330509 0.346266 0.035 Uiso 1 1 calc R U . . .
C6 C 0.8591(3) 0.3404(2) 0.36609(16) 0.0192(8) Uani 1 1 d . . . . .
C7 C 0.7632(3) 0.3533(2) 0.15326(16) 0.0201(8) Uani 1 1 d . . . . .
C8 C 0.7046(3) 0.2672(2) 0.12669(17) 0.0282(10) Uani 1 1 d . . . . .
H8A H 0.752074 0.215315 0.139589 0.042 Uiso 1 1 calc R U . . .
H8B H 0.685109 0.270577 0.079978 0.042 Uiso 1 1 calc R U . . .
H8C H 0.639125 0.260312 0.143456 0.042 Uiso 1 1 calc R U . . .
C9 C 0.8614(3) 0.3662(3) 0.12387(17) 0.0345(10) Uani 1 1 d . . . . .
H9A H 0.908681 0.313513 0.133256 0.052 Uiso 1 1 calc R U . . .
H9B H 0.900953 0.420141 0.141964 0.052 Uiso 1 1 calc R U . . .
H9C H 0.837744 0.373208 0.077512 0.052 Uiso 1 1 calc R U . . .
C10 C 0.6883(3) 0.4339(2) 0.13266(17) 0.0285(10) Uani 1 1 d . . . . .
H10A H 0.724928 0.489402 0.150119 0.043 Uiso 1 1 calc R U . . .
H10B H 0.622229 0.426366 0.148771 0.043 Uiso 1 1 calc R U . . .
H10C H 0.669850 0.437532 0.085939 0.043 Uiso 1 1 calc R U . . .
C11 C 0.8932(3) 0.3405(3) 0.43920(16) 0.0243(9) Uani 1 1 d . . . . .
C12 C 0.8669(3) 0.4333(2) 0.46423(16) 0.0285(10) Uani 1 1 d . . . . .
H12A H 0.789565 0.445567 0.449777 0.043 Uiso 1 1 calc R U . . .
H12B H 0.908246 0.479988 0.447784 0.043 Uiso 1 1 calc R U . . .
H12C H 0.886023 0.433478 0.511010 0.043 Uiso 1 1 calc R U . . .
C13 C 0.8342(3) 0.2676(2) 0.46861(17) 0.0326(10) Uani 1 1 d . . . . .
H13A H 0.756220 0.277815 0.456076 0.049 Uiso 1 1 calc R U . . .
H13B H 0.857066 0.269855 0.515250 0.049 Uiso 1 1 calc R U . . .
H13C H 0.851466 0.208332 0.453363 0.049 Uiso 1 1 calc R U . . .
C14 C 1.0151(3) 0.3245(3) 0.46112(18) 0.0434(12) Uani 1 1 d . . . . .
H14A H 1.033311 0.264989 0.446686 0.065 Uiso 1 1 calc R U . . .
H14B H 1.035609 0.327320 0.507828 0.065 Uiso 1 1 calc R U . . .
H14C H 1.054281 0.370875 0.442827 0.065 Uiso 1 1 calc R U . . .
C15 C 0.3267(3) 0.2374(2) 0.28639(16) 0.0144(8) Uani 1 1 d . . . . .
C16 C 0.3609(3) 0.2446(2) 0.35690(16) 0.0155(8) Uani 1 1 d . . . . .
C17 C 0.3006(3) 0.2001(2) 0.39776(16) 0.0158(8) Uani 1 1 d . . . . .
C18 C 0.2059(3) 0.1603(2) 0.36734(16) 0.0187(8) Uani 1 1 d . . . . .
H18A H 0.160796 0.134996 0.392784 0.022 Uiso 1 1 calc R U . . .
C19 C 0.1716(3) 0.1548(2) 0.29961(15) 0.0184(8) Uani 1 1 d . . . . .
H19A H 0.105163 0.125467 0.282374 0.022 Uiso 1 1 calc R U . . .
C20 C 0.2288(3) 0.1893(2) 0.25831(16) 0.0172(8) Uani 1 1 d . . . . .
C21 C 0.3401(3) 0.2006(2) 0.47051(16) 0.0184(8) Uani 1 1 d . . . . .
C22 C 0.4552(3) 0.1620(2) 0.48816(16) 0.0258(9) Uani 1 1 d . . . . .
H22A H 0.455328 0.100604 0.471443 0.039 Uiso 1 1 calc R U . . .
H22B H 0.479871 0.161008 0.534721 0.039 Uiso 1 1 calc R U . . .
H22C H 0.503738 0.199795 0.469540 0.039 Uiso 1 1 calc R U . . .
C23 C 0.2687(3) 0.1431(2) 0.50336(15) 0.0237(9) Uani 1 1 d . . . . .
H23A H 0.195227 0.167580 0.494052 0.036 Uiso 1 1 calc R U . . .
H23B H 0.297481 0.143716 0.549593 0.036 Uiso 1 1 calc R U . . .
H23C H 0.267352 0.081161 0.487534 0.036 Uiso 1 1 calc R U . . .
C24 C 0.3393(3) 0.2977(2) 0.49589(17) 0.0277(10) Uani 1 1 d . . . . .
H24A H 0.265045 0.320270 0.487433 0.042 Uiso 1 1 calc R U . . .
H24B H 0.383040 0.336341 0.474357 0.042 Uiso 1 1 calc R U . . .
H24C H 0.369432 0.298332 0.541992 0.042 Uiso 1 1 calc R U . . .
C25 C 0.1941(3) 0.1779(2) 0.18550(16) 0.0192(8) Uani 1 1 d . . . . .
C26 C 0.2825(3) 0.1270(2) 0.16100(16) 0.0281(9) Uani 1 1 d . . . . .
H26A H 0.349926 0.161386 0.171191 0.042 Uiso 1 1 calc R U . . .
H26B H 0.260315 0.119225 0.114634 0.042 Uiso 1 1 calc R U . . .
H26C H 0.293712 0.067770 0.181560 0.042 Uiso 1 1 calc R U . . .
C27 C 0.1764(3) 0.2713(2) 0.15325(17) 0.0264(9) Uani 1 1 d . . . . .
H27A H 0.243955 0.305493 0.163099 0.040 Uiso 1 1 calc R U . . .
H27B H 0.120575 0.303869 0.169273 0.040 Uiso 1 1 calc R U . . .
H27C H 0.153416 0.263638 0.106908 0.040 Uiso 1 1 calc R U . . .
C28 C 0.0893(3) 0.1251(3) 0.16655(16) 0.0318(10) Uani 1 1 d . . . . .
H28A H 0.099803 0.064302 0.184503 0.048 Uiso 1 1 calc R U . . .
H28B H 0.068084 0.121422 0.119890 0.048 Uiso 1 1 calc R U . . .
H28C H 0.032578 0.155703 0.183045 0.048 Uiso 1 1 calc R U . . .
C29 C 0.4237(3) 0.4617(2) 0.17529(16) 0.0193(8) Uani 1 1 d . . . . .
H29A H 0.427194 0.403059 0.158224 0.023 Uiso 1 1 calc R U . . .
C30 C 0.3988(3) 0.5335(2) 0.13322(17) 0.0204(8) Uani 1 1 d . . . . .
H30A H 0.385127 0.524140 0.088372 0.024 Uiso 1 1 calc R U . . .
C31 C 0.3942(3) 0.6193(2) 0.15819(17) 0.0230(9) Uani 1 1 d . . . . .
H31A H 0.378336 0.669826 0.130621 0.028 Uiso 1 1 calc R U . . .
C32 C 0.4130(3) 0.6302(2) 0.22346(17) 0.0217(8) Uani 1 1 d . . . . .
H32A H 0.409813 0.688205 0.241613 0.026 Uiso 1 1 calc R U . . .
C33 C 0.4365(3) 0.5550(2) 0.26203(16) 0.0175(8) Uani 1 1 d . . . . .
C34 C 0.4558(3) 0.5611(2) 0.33188(16) 0.0167(8) Uani 1 1 d . . . . .
H34A H 0.448436 0.617435 0.351511 0.020 Uiso 1 1 calc R U . . .
C35 C 0.4902(3) 0.4970(2) 0.43437(15) 0.0147(8) Uani 1 1 d . . . . .
C36 C 0.5691(3) 0.4465(2) 0.47390(16) 0.0173(8) Uani 1 1 d . . . . .
H36A H 0.615793 0.409389 0.455939 0.021 Uiso 1 1 calc R U . . .
C37 C 0.5800(3) 0.4498(2) 0.53944(16) 0.0185(8) Uani 1 1 d . . . . .
H37A H 0.635033 0.416021 0.566542 0.022 Uiso 1 1 calc R U . . .
O1S O 0.1451(3) 0.4930(2) 0.19891(15) 0.0536(9) Uani 1 1 d . . . . .
C1S C 0.0963(4) 0.5571(3) 0.1523(2) 0.0499(13) Uani 1 1 d . . . . .
H1SA H 0.139222 0.613270 0.157287 0.060 Uiso 1 1 calc R U . . .
H1SB H 0.022721 0.571632 0.157804 0.060 Uiso 1 1 calc R U . . .
C2S C 0.0908(4) 0.5171(3) 0.0859(2) 0.0574(14) Uani 1 1 d . . . . .
H2SA H 0.054614 0.559676 0.053345 0.086 Uiso 1 1 calc R U . . .
H2SB H 0.050137 0.460533 0.081862 0.086 Uiso 1 1 calc R U . . .
H2SC H 0.164013 0.505505 0.080108 0.086 Uiso 1 1 calc R U . . .
C3S C 0.1464(4) 0.5201(3) 0.2632(2) 0.0551(14) Uani 1 1 d . . . . .
H3SA H 0.071891 0.532697 0.267965 0.066 Uiso 1 1 calc R U . . .
H3SB H 0.189479 0.575776 0.273557 0.066 Uiso 1 1 calc R U . . .
C4S C 0.1949(4) 0.4457(3) 0.3083(2) 0.0551(14) Uani 1 1 d . . . . .
H4SA H 0.192732 0.462726 0.352152 0.083 Uiso 1 1 calc R U . . .
H4SB H 0.269860 0.435844 0.305150 0.083 Uiso 1 1 calc R U . . .
H4SC H 0.153469 0.390186 0.296840 0.083 Uiso 1 1 calc R U . . .

loop_
_atom_site_aniso_label
_atom_site_aniso_U_11
_atom_site_aniso_U_22
_atom_site_aniso_U_33
_atom_site_aniso_U_23
_atom_site_aniso_U_13
_atom_site_aniso_U_12
Mn1 0.0180(3) 0.0164(3) 0.0097(3) -0.0011(2) 0.0066(2) -0.0002(2)
O1 0.0183(13) 0.0205(13) 0.0147(13) -0.0004(11) 0.0109(10) 0.0000(11)
O2 0.0184(14) 0.0168(13) 0.0156(13) 0.0012(10) 0.0039(10) 0.0032(11)
O3 0.0221(14) 0.0189(13) 0.0063(12) 0.0007(10) 0.0072(10) -0.0034(11)
O4 0.0199(14) 0.0209(13) 0.0121(13) -0.0023(11) 0.0052(10) -0.0068(11)
N1 0.0190(17) 0.0152(16) 0.0154(17) -0.0005(13) 0.0033(13) 0.0004(13)
N2 0.0199(17) 0.0192(16) 0.0120(16) -0.0019(13) 0.0067(12) -0.0007(13)
C1 0.019(2) 0.0143(18) 0.0115(18) 0.0002(14) 0.0038(14) -0.0035(15)
C2 0.0164(19) 0.0095(17) 0.0134(18) 0.0004(14) 0.0066(14) 0.0026(14)
C3 0.018(2) 0.027(2) 0.0117(19) -0.0035(16) 0.0067(14) -0.0016(17)
C4 0.019(2) 0.056(3) 0.018(2) -0.005(2) 0.0113(16) -0.002(2)
C5 0.012(2) 0.052(3) 0.025(2) -0.007(2) 0.0052(16) 0.0025(19)
C6 0.016(2) 0.029(2) 0.0137(19) -0.0032(16) 0.0041(15) -0.0018(16)
C7 0.023(2) 0.029(2) 0.0102(18) -0.0004(16) 0.0070(15) -0.0026(18)
C8 0.040(3) 0.032(2) 0.013(2) -0.0034(17) 0.0062(17) -0.003(2)
C9 0.029(2) 0.064(3) 0.014(2) -0.005(2) 0.0138(17) -0.010(2)
C10 0.046(3) 0.022(2) 0.019(2) 0.0027(17) 0.0116(19) -0.003(2)
C11 0.022(2) 0.041(2) 0.0085(19) -0.0016(17) 0.0011(15) 0.0011(18)
C12 0.029(2) 0.044(3) 0.011(2) -0.0038(18) 0.0033(16) -0.009(2)
C13 0.048(3) 0.035(2) 0.014(2) 0.0056(19) 0.0056(19) 0.009(2)
C14 0.028(3) 0.084(4) 0.016(2) -0.001(2) -0.0005(18) 0.018(2)
C15 0.0176(19) 0.0122(18) 0.0151(19) -0.0044(15) 0.0072(15) 0.0042(15)
C16 0.021(2) 0.0156(18) 0.0109(18) -0.0007(15) 0.0052(15) 0.0008(16)
C17 0.021(2) 0.0175(19) 0.0108(19) 0.0009(15) 0.0086(15) 0.0028(16)
C18 0.023(2) 0.021(2) 0.0152(19) 0.0043(16) 0.0104(15) -0.0031(16)
C19 0.018(2) 0.025(2) 0.0113(18) -0.0004(16) 0.0012(14) -0.0020(16)
C20 0.020(2) 0.023(2) 0.0093(18) 0.0003(15) 0.0037(14) 0.0004(16)
C21 0.024(2) 0.023(2) 0.0106(19) 0.0004(16) 0.0078(15) 0.0005(17)
C22 0.025(2) 0.041(2) 0.012(2) 0.0038(17) 0.0037(16) 0.0037(19)
C23 0.032(2) 0.033(2) 0.0081(18) -0.0011(17) 0.0086(15) -0.0014(19)
C24 0.039(3) 0.034(2) 0.012(2) -0.0072(17) 0.0084(17) -0.007(2)
C25 0.020(2) 0.029(2) 0.0100(19) -0.0019(16) 0.0053(15) -0.0065(17)
C26 0.036(2) 0.037(2) 0.014(2) -0.0074(18) 0.0101(17) -0.006(2)
C27 0.032(2) 0.033(2) 0.013(2) 0.0026(17) 0.0031(17) -0.0076(19)
C28 0.033(2) 0.053(3) 0.010(2) -0.0017(19) 0.0044(16) -0.013(2)
C29 0.030(2) 0.0197(19) 0.0099(19) -0.0025(15) 0.0092(15) -0.0029(17)
C30 0.024(2) 0.025(2) 0.015(2) 0.0045(16) 0.0093(16) 0.0004(17)
C31 0.027(2) 0.021(2) 0.022(2) 0.0084(17) 0.0068(16) 0.0018(17)
C32 0.026(2) 0.0191(19) 0.024(2) 0.0000(17) 0.0123(16) 0.0000(17)
C33 0.020(2) 0.0181(19) 0.015(2) 0.0005(16) 0.0059(15) -0.0012(16)
C34 0.020(2) 0.0160(18) 0.017(2) -0.0060(16) 0.0107(15) -0.0033(16)
C35 0.020(2) 0.0200(19) 0.0064(17) -0.0048(15) 0.0070(14) -0.0052(16)
C36 0.0160(19) 0.0210(19) 0.017(2) -0.0038(16) 0.0091(15) -0.0023(16)
C37 0.023(2) 0.0211(19) 0.0125(19) -0.0012(15) 0.0062(15) 0.0030(17)
O1S 0.066(2) 0.054(2) 0.045(2) -0.0042(18) 0.0217(18) 0.0048(19)
C1S 0.036(3) 0.061(3) 0.056(3) 0.000(3) 0.015(2) 0.012(3)
C2S 0.061(4) 0.061(3) 0.055(4) -0.003(3) 0.022(3) -0.017(3)
C3S 0.048(3) 0.064(3) 0.058(4) -0.020(3) 0.022(3) 0.016(3)
C4S 0.045(3) 0.068(4) 0.056(4) -0.010(3) 0.018(3) -0.017(3)

loop_
_atom_type_symbol
_atom_type_description
_atom_type_scat_dispersion_real
_atom_type_scat_dispersion_imag
_atom_type_scat_source
C C 0.0033 0.0016 'International Tables Vol C Tables 4.2.6.8 and 6.1.1.4'
H H 0.0000 0.0000 'International Tables Vol C Tables 4.2.6.8 and 6.1.1.4'
N N 0.0061 0.0033 'International Tables Vol C Tables 4.2.6.8 and 6.1.1.4'
O O 0.0106 0.0060 'International Tables Vol C Tables 4.2.6.8 and 6.1.1.4'
Mn Mn 0.3368 0.7283 'International Tables Vol C Tables 4.2.6.8 and 6.1.1.4'

loop_
_geom_angle_atom_site_label_1
_geom_angle_atom_site_label_2
_geom_angle_atom_site_label_3
_geom_angle
_geom_angle_site_symmetry_1
_geom_angle_site_symmetry_3
O4 Mn1 O1 91.96(9) . .
O4 Mn1 O3 75.11(8) . .
O1 Mn1 O3 139.34(9) . .
O4 Mn1 O2 141.31(9) . .
O1 Mn1 O2 73.86(9) . .
O3 Mn1 O2 92.32(9) . .
O4 Mn1 N1 133.18(10) . .
O1 Mn1 N1 126.58(9) . .
O3 Mn1 N1 86.84(9) . .
O2 Mn1 N1 80.88(9) . .
O4 Mn1 N2 84.88(9) . .
O1 Mn1 N2 89.21(9) . .
O3 Mn1 N2 126.61(9) . .
O2 Mn1 N2 129.45(9) . .
N1 Mn1 N2 71.88(10) . .
C1 O1 Mn1 118.3(2) . .
C2 O2 Mn1 116.1(2) . .
C15 O3 Mn1 115.8(2) . .
C16 O4 Mn1 116.1(2) . .
C29 N1 C33 118.0(3) . .
C29 N1 Mn1 124.1(2) . .
C33 N1 Mn1 117.3(2) . .
C34 N2 C35 119.3(3) . .
C34 N2 Mn1 113.7(2) . .
C35 N2 Mn1 127.0(2) . .
O1 C1 C6 124.2(3) . .
O1 C1 C2 115.6(3) . .
C6 C1 C2 120.3(3) . .
O2 C2 C3 124.0(3) . .
O2 C2 C1 115.6(3) . .
C3 C2 C1 120.4(3) . .
C4 C3 C2 115.9(3) . .
C4 C3 C7 123.3(3) . .
C2 C3 C7 120.8(3) . .
C3 C4 C5 123.5(4) . .
C3 C4 H4A 118.3 . .
C5 C4 H4A 118.3 . .
C6 C5 C4 123.7(3) . .
C6 C5 H5A 118.2 . .
C4 C5 H5A 118.2 . .
C5 C6 C1 116.0(3) . .
C5 C6 C11 123.2(3) . .
C1 C6 C11 120.7(3) . .
C8 C7 C9 109.1(3) . .
C8 C7 C3 109.5(3) . .
C9 C7 C3 111.5(3) . .
C8 C7 C10 109.0(3) . .
C9 C7 C10 107.1(3) . .
C3 C7 C10 110.6(3) . .
C7 C8 H8A 109.5 . .
C7 C8 H8B 109.5 . .
H8A C8 H8B 109.5 . .
C7 C8 H8C 109.5 . .
H8A C8 H8C 109.5 . .
H8B C8 H8C 109.5 . .
C7 C9 H9A 109.5 . .
C7 C9 H9B 109.5 . .
H9A C9 H9B 109.5 . .
C7 C9 H9C 109.5 . .
H9A C9 H9C 109.5 . .
H9B C9 H9C 109.5 . .
C7 C10 H10A 109.5 . .
C7 C10 H10B 109.5 . .
H10A C10 H10B 109.5 . .
C7 C10 H10C 109.5 . .
H10A C10 H10C 109.5 . .
H10B C10 H10C 109.5 . .
C13 C11 C6 111.5(3) . .
C13 C11 C14 108.4(3) . .
C6 C11 C14 110.9(3) . .
C13 C11 C12 109.1(3) . .
C6 C11 C12 108.7(3) . .
C14 C11 C12 108.2(3) . .
C11 C12 H12A 109.5 . .
C11 C12 H12B 109.5 . .
H12A C12 H12B 109.5 . .
C11 C12 H12C 109.5 . .
H12A C12 H12C 109.5 . .
H12B C12 H12C 109.5 . .
C11 C13 H13A 109.5 . .
C11 C13 H13B 109.5 . .
H13A C13 H13B 109.5 . .
C11 C13 H13C 109.5 . .
H13A C13 H13C 109.5 . .
H13B C13 H13C 109.5 . .
C11 C14 H14A 109.5 . .
C11 C14 H14B 109.5 . .
H14A C14 H14B 109.5 . .
C11 C14 H14C 109.5 . .
H14A C14 H14C 109.5 . .
H14B C14 H14C 109.5 . .
O3 C15 C20 124.4(3) . .
O3 C15 C16 115.8(3) . .
C20 C15 C16 119.7(3) . .
O4 C16 C17 123.6(3) . .
O4 C16 C15 115.8(3) . .
C17 C16 C15 120.6(3) . .
C18 C17 C16 115.7(3) . .
C18 C17 C21 123.1(3) . .
C16 C17 C21 121.1(3) . .
C17 C18 C19 123.6(3) . .
C17 C18 H18A 118.2 . .
C19 C18 H18A 118.2 . .
C20 C19 C18 123.5(3) . .
C20 C19 H19A 118.2 . .
C18 C19 H19A 118.2 . .
C19 C20 C15 116.5(3) . .
C19 C20 C25 122.9(3) . .
C15 C20 C25 120.6(3) . .
C23 C21 C17 111.8(3) . .
C23 C21 C24 108.1(3) . .
C17 C21 C24 109.7(3) . .
C23 C21 C22 107.8(3) . .
C17 C21 C22 109.5(3) . .
C24 C21 C22 109.9(3) . .
C21 C22 H22A 109.5 . .
C21 C22 H22B 109.5 . .
H22A C22 H22B 109.5 . .
C21 C22 H22C 109.5 . .
H22A C22 H22C 109.5 . .
H22B C22 H22C 109.5 . .
C21 C23 H23A 109.5 . .
C21 C23 H23B 109.5 . .
H23A C23 H23B 109.5 . .
C21 C23 H23C 109.5 . .
H23A C23 H23C 109.5 . .
H23B C23 H23C 109.5 . .
C21 C24 H24A 109.5 . .
C21 C24 H24B 109.5 . .
H24A C24 H24B 109.5 . .
C21 C24 H24C 109.5 . .
H24A C24 H24C 109.5 . .
H24B C24 H24C 109.5 . .
C28 C25 C20 111.7(3) . .
C28 C25 C26 108.4(3) . .
C20 C25 C26 109.3(3) . .
C28 C25 C27 108.0(3) . .
C20 C25 C27 109.8(3) . .
C26 C25 C27 109.6(3) . .
C25 C26 H26A 109.5 . .
C25 C26 H26B 109.5 . .
H26A C26 H26B 109.5 . .
C25 C26 H26C 109.5 . .
H26A C26 H26C 109.5 . .
H26B C26 H26C 109.5 . .
C25 C27 H27A 109.5 . .
C25 C27 H27B 109.5 . .
H27A C27 H27B 109.5 . .
C25 C27 H27C 109.5 . .
H27A C27 H27C 109.5 . .
H27B C27 H27C 109.5 . .
C25 C28 H28A 109.5 . .
C25 C28 H28B 109.5 . .
H28A C28 H28B 109.5 . .
C25 C28 H28C 109.5 . .
H28A C28 H28C 109.5 . .
H28B C28 H28C 109.5 . .
N1 C29 C30 123.0(3) . .
N1 C29 H29A 118.5 . .
C30 C29 H29A 118.5 . .
C31 C30 C29 118.5(3) . .
C31 C30 H30A 120.8 . .
C29 C30 H30A 120.8 . .
C32 C31 C30 119.2(3) . .
C32 C31 H31A 120.4 . .
C30 C31 H31A 120.4 . .
C31 C32 C33 118.7(3) . .
C31 C32 H32A 120.6 . .
C33 C32 H32A 120.6 . .
N1 C33 C32 122.7(3) . .
N1 C33 C34 115.5(3) . .
C32 C33 C34 121.8(3) . .
N2 C34 C33 120.5(3) . .
N2 C34 H34A 119.7 . .
C33 C34 H34A 119.7 . .
C36 C35 C37 120.0(3) . 3_666
C36 C35 N2 117.9(3) . .
C37 C35 N2 122.1(3) 3_666 .
C35 C36 C37 120.2(3) . .
C35 C36 H36A 119.9 . .
C37 C36 H36A 119.9 . .
C36 C37 C35 119.8(3) . 3_666
C36 C37 H37A 120.1 . .
C35 C37 H37A 120.1 3_666 .
C1S O1S C3S 113.7(3) . .
O1S C1S C2S 108.6(4) . .
O1S C1S H1SA 110.0 . .
C2S C1S H1SA 110.0 . .
O1S C1S H1SB 110.0 . .
C2S C1S H1SB 110.0 . .
H1SA C1S H1SB 108.3 . .
C1S C2S H2SA 109.5 . .
C1S C2S H2SB 109.5 . .
H2SA C2S H2SB 109.5 . .
C1S C2S H2SC 109.5 . .
H2SA C2S H2SC 109.5 . .
H2SB C2S H2SC 109.5 . .
O1S C3S C4S 109.2(4) . .
O1S C3S H3SA 109.8 . .
C4S C3S H3SA 109.8 . .
O1S C3S H3SB 109.8 . .
C4S C3S H3SB 109.8 . .
H3SA C3S H3SB 108.3 . .
C3S C4S H4SA 109.5 . .
C3S C4S H4SB 109.5 . .
H4SA C4S H4SB 109.5 . .
C3S C4S H4SC 109.5 . .
H4SA C4S H4SC 109.5 . .
H4SB C4S H4SC 109.5 . .

loop_
_geom_bond_atom_site_label_1
_geom_bond_atom_site_label_2
_geom_bond_distance
_geom_bond_site_symmetry_2
Mn1 O4 2.121(2) .
Mn1 O1 2.123(2) .
Mn1 O3 2.138(2) .
Mn1 O2 2.177(2) .
Mn1 N1 2.250(3) .
Mn1 N2 2.356(3) .
O1 C1 1.277(4) .
O2 C2 1.277(4) .
O3 C15 1.271(4) .
O4 C16 1.280(4) .
N1 C29 1.328(4) .
N1 C33 1.352(4) .
N2 C34 1.283(4) .
N2 C35 1.437(4) .
C1 C6 1.445(4) .
C1 C2 1.479(4) .
C2 C3 1.443(4) .
C3 C4 1.372(5) .
C3 C7 1.526(4) .
C4 C5 1.426(5) .
C4 H4A 0.9500 .
C5 C6 1.366(5) .
C5 H5A 0.9500 .
C6 C11 1.534(5) .
C7 C8 1.526(4) .
C7 C9 1.527(5) .
C7 C10 1.534(5) .
C8 H8A 0.9800 .
C8 H8B 0.9800 .
C8 H8C 0.9800 .
C9 H9A 0.9800 .
C9 H9B 0.9800 .
C9 H9C 0.9800 .
C10 H10A 0.9800 .
C10 H10B 0.9800 .
C10 H10C 0.9800 .
C11 C13 1.528(5) .
C11 C14 1.535(5) .
C11 C12 1.543(5) .
C12 H12A 0.9800 .
C12 H12B 0.9800 .
C12 H12C 0.9800 .
C13 H13A 0.9800 .
C13 H13B 0.9800 .
C13 H13C 0.9800 .
C14 H14A 0.9800 .
C14 H14B 0.9800 .
C14 H14C 0.9800 .
C15 C20 1.447(5) .
C15 C16 1.484(4) .
C16 C17 1.442(4) .
C17 C18 1.371(5) .
C17 C21 1.532(4) .
C18 C19 1.426(4) .
C18 H18A 0.9500 .
C19 C20 1.362(4) .
C19 H19A 0.9500 .
C20 C25 1.537(4) .
C21 C23 1.525(4) .
C21 C24 1.543(4) .
C21 C22 1.539(5) .
C22 H22A 0.9800 .
C22 H22B 0.9800 .
C22 H22C 0.9800 .
C23 H23A 0.9800 .
C23 H23B 0.9800 .
C23 H23C 0.9800 .
C24 H24A 0.9800 .
C24 H24B 0.9800 .
C24 H24C 0.9800 .
C25 C28 1.522(5) .
C25 C26 1.537(5) .
C25 C27 1.544(4) .
C26 H26A 0.9800 .
C26 H26B 0.9800 .
C26 H26C 0.9800 .
C27 H27A 0.9800 .
C27 H27B 0.9800 .
C27 H27C 0.9800 .
C28 H28A 0.9800 .
C28 H28B 0.9800 .
C28 H28C 0.9800 .
C29 C30 1.388(4) .
C29 H29A 0.9500 .
C30 C31 1.388(4) .
C30 H30A 0.9500 .
C31 C32 1.378(5) .
C31 H31A 0.9500 .
C32 C33 1.383(4) .
C32 H32A 0.9500 .
C33 C34 1.467(4) .
C34 H34A 0.9500 .
C35 C36 1.385(4) .
C35 C37 1.396(4) 3_666
C36 C37 1.383(4) .
C36 H36A 0.9500 .
C37 H37A 0.9500 .
O1S C1S 1.422(5) .
O1S C3S 1.434(5) .
C1S C2S 1.529(6) .
C1S H1SA 0.9900 .
C1S H1SB 0.9900 .
C2S H2SA 0.9800 .
C2S H2SB 0.9800 .
C2S H2SC 0.9800 .
C3S C4S 1.509(6) .
C3S H3SA 0.9900 .
C3S H3SB 0.9900 .
C4S H4SA 0.9800 .
C4S H4SB 0.9800 .
C4S H4SC 0.9800 .
